data_7047686
loop_
_publ_author_name
'Ringgold, Marissa'
'Wu, Wen'
'Stuber, Matthew'
'Kornienko, Anna Y.'
'Emge, Thomas J.'
'Brennan, John G.'

_publ_section_title
;
 Monomeric thorium chalcogenolates with bipyridine and terpyridine
 ligands.
;
_journal_issue 41
_journal_name_full 'Dalton transactions (Cambridge, England : 2003)'
_journal_page_first 14652
_journal_page_last 14661
_journal_paper_doi 10.1039/c8dt02543f
_journal_volume 47
_journal_year 2018
_chemical_formula_sum 'C49 H41 N5 Se4 Th'
_chemical_formula_weight 1247.75
_space_group_crystal_system monoclinic
_space_group_IT_number 14
_space_group_name_Hall '-P 2ybc'
_space_group_name_H-M_alt 'P 1 21/c 1'
_symmetry_space_group_name_Hall '-P 2ybc'
_symmetry_space_group_name_H-M 'P 1 21/c 1'
_atom_sites_solution_hydrogens geom
_audit_creation_method SHELXL-2016/6
_audit_update_record
;
2018-05-07 deposited with the CCDC.
2018-09-21 downloaded from the CCDC.
;
_cell_angle_alpha 90
_cell_angle_beta 100.9157(14)
_cell_angle_gamma 90
_cell_formula_units_Z 4
_cell_length_a 20.895(2)
_cell_length_b 9.4734(11)
_cell_length_c 22.815(3)
_cell_measurement_reflns_used 6960
_cell_measurement_temperature 100(2)
_cell_measurement_theta_max 27.25
_cell_measurement_theta_min 2.23
_cell_volume 4434.4(9)
_computing_cell_refinement 'Bruker SAINT'
_computing_data_collection 'Bruker SMART'
_computing_data_reduction 'Bruker SAINT'
_computing_molecular_graphics 'Bruker SHELXTL'
_computing_publication_material SHELXL-2014/7
_computing_structure_refinement 'SHELXL-2016/6 (Sheldrick, 2016)'
_computing_structure_solution 'SHELXL-2014/7 (Sheldrick, 2014)'
_diffrn_ambient_temperature 100(2)
_diffrn_measured_fraction_theta_full 1.000
_diffrn_measured_fraction_theta_max 0.999
_diffrn_measurement_device_type 'Bruker APEX'
_diffrn_measurement_method '\w scans'
_diffrn_radiation_type MoK\a
_diffrn_radiation_wavelength 0.71073
_diffrn_reflns_av_R_equivalents 0.0586
_diffrn_reflns_av_unetI/netI 0.0564
_diffrn_reflns_Laue_measured_fraction_full 1.000
_diffrn_reflns_Laue_measured_fraction_max 0.999
_diffrn_reflns_limit_h_max 26
_diffrn_reflns_limit_h_min -27
_diffrn_reflns_limit_k_max 12
_diffrn_reflns_limit_k_min -12
_diffrn_reflns_limit_l_max 29
_diffrn_reflns_limit_l_min -29
_diffrn_reflns_number 38078
_diffrn_reflns_point_group_measured_fraction_full 1.000
_diffrn_reflns_point_group_measured_fraction_max 0.999
_diffrn_reflns_theta_full 25.242
_diffrn_reflns_theta_max 27.482
_diffrn_reflns_theta_min 1.818
_diffrn_source 'sealed tube'
_exptl_absorpt_coefficient_mu 6.686
_exptl_absorpt_correction_T_max 0.2636
_exptl_absorpt_correction_T_min 0.1461
_exptl_absorpt_correction_type multi-scan
_exptl_absorpt_process_details 'Bruker SAINT (SADABS)'
_exptl_crystal_colour orange
_exptl_crystal_density_diffrn 1.869
_exptl_crystal_description rod
_exptl_crystal_F_000 2384
_exptl_crystal_size_max 0.350
_exptl_crystal_size_mid 0.060
_exptl_crystal_size_min 0.050
_refine_diff_density_max 1.415
_refine_diff_density_min -1.591
_refine_diff_density_rms 0.159
_refine_ls_extinction_method none
_refine_ls_goodness_of_fit_ref 1.030
_refine_ls_hydrogen_treatment constr
_refine_ls_matrix_type full
_refine_ls_number_parameters 520
_refine_ls_number_reflns 10171
_refine_ls_number_restraints 0
_refine_ls_restrained_S_all 1.030
_refine_ls_R_factor_all 0.0572
_refine_ls_R_factor_gt 0.0404
_refine_ls_shift/su_max 0.001
_refine_ls_shift/su_mean 0.000
_refine_ls_structure_factor_coef Fsqd
_refine_ls_weighting_details 'w=1/[\s^2^(Fo^2^)+(0.0384P)^2^+9.9956P] where P=(Fo^2^+2Fc^2^)/3'
_refine_ls_weighting_scheme calc
_refine_ls_wR_factor_gt 0.0879
_refine_ls_wR_factor_ref 0.0952
_reflns_Friedel_coverage 0.000
_reflns_number_gt 8104
_reflns_number_total 10171
_reflns_threshold_expression 'I > 2\s(I)'
_cod_data_source_file c8dt02543f2.cif
_cod_data_source_block ThSePh4bipy2_P21c
_cod_depositor_comments 'Adding full bibliography for 7047683--7047687.cif.'
_cod_original_cell_volume 4434.5(9)
_cod_database_code 7047686
_shelx_shelxl_version_number 2016/6
_shelx_space_group_comment
; 
The symmetry employed for this shelxl refinement is uniquely defined 
by the following loop, which should always be used as a source of 
symmetry information in preference to the above space-group names. 
They are only intended as comments. 
;
_shelx_estimated_absorpt_t_min 0.203
_shelx_estimated_absorpt_t_max 0.731

loop_
_space_group_symop_operation_xyz
'x, y, z'
'-x, y+1/2, -z+1/2'
'-x, -y, -z'
'x, -y-1/2, z-1/2'

loop_
_atom_site_label
_atom_site_type_symbol
_atom_site_fract_x
_atom_site_fract_y
_atom_site_fract_z
_atom_site_U_iso_or_equiv
_atom_site_adp_type
_atom_site_occupancy
_atom_site_site_symmetry_order
_atom_site_calc_flag
_atom_site_refinement_flags_posn
_atom_site_refinement_flags_adp
Th1 Th -0.21688(2) 0.35445(2) -0.20938(2) 0.01969(6) Uani 1 1 d . .
Se1 Se -0.11641(3) 0.13026(6) -0.20140(2) 0.02471(13) Uani 1 1 d . .
Se2 Se -0.29447(3) 0.54759(7) -0.14864(2) 0.02488(13) Uani 1 1 d . .
Se3 Se -0.32098(3) 0.27205(7) -0.31010(2) 0.02855(14) Uani 1 1 d . .
Se4 Se -0.16559(3) 0.30828(7) -0.32285(2) 0.02659(14) Uani 1 1 d . .
N1 N -0.2671(2) 0.1597(5) -0.1495(2) 0.0244(10) Uani 1 1 d . .
N2 N -0.1703(2) 0.3275(5) -0.0934(2) 0.0220(10) Uani 1 1 d . .
N3 N -0.2405(2) 0.6040(5) -0.2592(2) 0.0246(10) Uani 1 1 d . .
N4 N -0.1189(2) 0.5291(5) -0.20555(19) 0.0221(10) Uani 1 1 d . .
C1 C -0.1100(3) 0.0003(6) -0.1359(2) 0.0250(12) Uani 1 1 d . .
C2 C -0.0508(3) -0.0085(7) -0.0948(3) 0.0300(13) Uani 1 1 d . .
H2 H -0.017043 0.057394 -0.096998 0.036 Uiso 1 1 calc R U
C3 C -0.0412(3) -0.1104(7) -0.0518(3) 0.0365(16) Uani 1 1 d . .
H3 H -0.000562 -0.116352 -0.024869 0.044 Uiso 1 1 calc R U
C4 C -0.0903(3) -0.2051(7) -0.0472(3) 0.0366(15) Uani 1 1 d . .
H4 H -0.083611 -0.275610 -0.017043 0.044 Uiso 1 1 calc R U
C5 C -0.1499(3) -0.1966(7) -0.0870(3) 0.0348(15) Uani 1 1 d . .
H5 H -0.184129 -0.260276 -0.083676 0.042 Uiso 1 1 calc R U
C6 C -0.1585(3) -0.0960(7) -0.1309(3) 0.0279(13) Uani 1 1 d . .
H6 H -0.198652 -0.092193 -0.158603 0.033 Uiso 1 1 calc R U
C7 C -0.3081(3) 0.4654(7) -0.0751(3) 0.0295(14) Uani 1 1 d . .
C8 C -0.2699(3) 0.5092(8) -0.0212(3) 0.0368(16) Uani 1 1 d . .
H8 H -0.237687 0.579866 -0.021181 0.044 Uiso 1 1 calc R U
C9 C -0.2787(4) 0.4507(9) 0.0320(3) 0.049(2) Uani 1 1 d . .
H9 H -0.252084 0.479820 0.068465 0.058 Uiso 1 1 calc R U
C10 C -0.3261(4) 0.3500(9) 0.0322(3) 0.051(2) Uani 1 1 d . .
H10 H -0.331900 0.308833 0.068778 0.062 Uiso 1 1 calc R U
C11 C -0.3656(4) 0.3083(8) -0.0210(3) 0.0445(18) Uani 1 1 d . .
H11 H -0.398618 0.239460 -0.020810 0.053 Uiso 1 1 calc R U
C12 C -0.3565(3) 0.3679(7) -0.0741(3) 0.0367(15) Uani 1 1 d . .
H12 H -0.384071 0.340980 -0.110409 0.044 Uiso 1 1 calc R U
C13 C -0.4088(3) 0.2503(6) -0.2957(2) 0.0260(12) Uani 1 1 d . .
C14 C -0.4336(3) 0.3230(7) -0.2527(3) 0.0340(15) Uani 1 1 d . .
H14 H -0.406780 0.387923 -0.227450 0.041 Uiso 1 1 calc R U
C15 C -0.4974(3) 0.3018(8) -0.2462(3) 0.0374(15) Uani 1 1 d . .
H15 H -0.513797 0.350579 -0.215841 0.045 Uiso 1 1 calc R U
C16 C -0.5373(3) 0.2105(7) -0.2835(3) 0.0411(17) Uani 1 1 d . .
H16 H -0.580808 0.194771 -0.278281 0.049 Uiso 1 1 calc R U
C17 C -0.5140(3) 0.1427(8) -0.3278(4) 0.050(2) Uani 1 1 d . .
H17 H -0.541911 0.082567 -0.354544 0.060 Uiso 1 1 calc R U
C18 C -0.4496(3) 0.1611(7) -0.3342(3) 0.0439(18) Uani 1 1 d . .
H18 H -0.433529 0.112588 -0.364890 0.053 Uiso 1 1 calc R U
C19 C -0.1636(3) 0.4877(7) -0.3606(2) 0.0268(13) Uani 1 1 d . .
C20 C -0.2199(3) 0.5496(7) -0.3934(2) 0.0295(14) Uani 1 1 d . .
H20 H -0.260388 0.501875 -0.396931 0.035 Uiso 1 1 calc R U
C21 C -0.2176(3) 0.6778(7) -0.4206(3) 0.0360(15) Uani 1 1 d . .
H21 H -0.256427 0.717089 -0.443111 0.043 Uiso 1 1 calc R U
C22 C -0.1593(3) 0.7510(8) -0.4156(3) 0.0374(15) Uani 1 1 d . .
H22 H -0.158187 0.840584 -0.434025 0.045 Uiso 1 1 calc R U
C23 C -0.1031(3) 0.6920(7) -0.3835(3) 0.0361(15) Uani 1 1 d . .
H23 H -0.062971 0.741423 -0.380004 0.043 Uiso 1 1 calc R U
C24 C -0.1045(3) 0.5619(7) -0.3563(3) 0.0318(14) Uani 1 1 d . .
H24 H -0.065294 0.522309 -0.334571 0.038 Uiso 1 1 calc R U
C25 C -0.2450(3) 0.1352(6) -0.0902(3) 0.0273(13) Uani 1 1 d . .
C26 C -0.3163(3) 0.0779(7) -0.1773(3) 0.0319(14) Uani 1 1 d . .
H26 H -0.331760 0.091669 -0.218797 0.038 Uiso 1 1 calc R U
C27 C -0.3454(3) -0.0252(8) -0.1483(3) 0.0419(17) Uani 1 1 d . .
H27 H -0.380238 -0.080174 -0.169488 0.050 Uiso 1 1 calc R U
C28 C -0.3232(3) -0.0466(8) -0.0891(3) 0.049(2) Uani 1 1 d . .
H28 H -0.342163 -0.117436 -0.068370 0.059 Uiso 1 1 calc R U
C29 C -0.2733(3) 0.0353(7) -0.0597(3) 0.0372(16) Uani 1 1 d . .
H29 H -0.258155 0.022785 -0.018053 0.045 Uiso 1 1 calc R U
C30 C -0.1905(3) 0.2248(6) -0.0603(2) 0.0236(12) Uani 1 1 d . .
C31 C -0.1236(3) 0.4151(7) -0.0657(3) 0.0282(13) Uani 1 1 d . .
H31 H -0.109998 0.489824 -0.088335 0.034 Uiso 1 1 calc R U
C32 C -0.0940(3) 0.4029(7) -0.0061(3) 0.0337(14) Uani 1 1 d . .
H32 H -0.061627 0.468139 0.011893 0.040 Uiso 1 1 calc R U
C33 C -0.1132(3) 0.2929(8) 0.0260(3) 0.0366(15) Uani 1 1 d . .
H33 H -0.092624 0.278147 0.066415 0.044 Uiso 1 1 calc R U
C34 C -0.1622(3) 0.2047(7) -0.0006(2) 0.0304(14) Uani 1 1 d . .
H34 H -0.176763 0.130420 0.021619 0.036 Uiso 1 1 calc R U
C35 C -0.1936(3) 0.7026(6) -0.2574(2) 0.0231(12) Uani 1 1 d . .
C36 C -0.3016(3) 0.6390(7) -0.2849(3) 0.0310(14) Uani 1 1 d . .
H36 H -0.334819 0.569675 -0.287060 0.037 Uiso 1 1 calc R U
C37 C -0.3184(3) 0.7715(8) -0.3085(3) 0.0405(17) Uani 1 1 d . .
H37 H -0.362209 0.792604 -0.326265 0.049 Uiso 1 1 calc R U
C38 C -0.2703(3) 0.8721(7) -0.3056(3) 0.0346(15) Uani 1 1 d . .
H38 H -0.280641 0.964597 -0.320458 0.042 Uiso 1 1 calc R U
C39 C -0.2065(3) 0.8363(6) -0.2805(3) 0.0289(13) Uani 1 1 d . .
H39 H -0.172301 0.902938 -0.279374 0.035 Uiso 1 1 calc R U
C40 C -0.1262(3) 0.6611(6) -0.2292(2) 0.0204(11) Uani 1 1 d . .
C41 C -0.0573(3) 0.4865(6) -0.1832(2) 0.0263(12) Uani 1 1 d . .
H41 H -0.051485 0.394012 -0.167029 0.032 Uiso 1 1 calc R U
C42 C -0.0029(3) 0.5669(7) -0.1824(3) 0.0303(14) Uani 1 1 d . .
H42 H 0.039353 0.530529 -0.167151 0.036 Uiso 1 1 calc R U
C43 C -0.0113(3) 0.7042(7) -0.2045(3) 0.0287(13) Uani 1 1 d . .
H43 H 0.024970 0.765101 -0.203474 0.034 Uiso 1 1 calc R U
C44 C -0.0733(3) 0.7492(7) -0.2278(3) 0.0293(13) Uani 1 1 d . .
H44 H -0.079892 0.842270 -0.243285 0.035 Uiso 1 1 calc R U
N5 N -0.3892(3) -0.1471(10) 0.0292(3) 0.106(3) Uani 1 1 d G .
C45 C -0.4184(3) -0.2780(8) 0.0322(3) 0.088(3) Uani 1 1 d G .
H45 H -0.406460 -0.355415 0.010115 0.106 Uiso 1 1 calc R U
C46 C -0.4651(3) -0.2958(6) 0.0677(3) 0.087(4) Uani 1 1 d G .
H46 H -0.485069 -0.385268 0.069751 0.104 Uiso 1 1 calc R U
C47 C -0.4826(3) -0.1825(9) 0.1000(3) 0.082(3) Uani 1 1 d G .
H47 H -0.514541 -0.194658 0.124244 0.099 Uiso 1 1 calc R U
C48 C -0.4534(4) -0.0516(7) 0.0970(3) 0.087(3) Uani 1 1 d G .
H48 H -0.465402 0.025805 0.119103 0.105 Uiso 1 1 calc R U
C49 C -0.4067(4) -0.0338(7) 0.0616(4) 0.103(4) Uani 1 1 d G .
H49 H -0.386792 0.055661 0.059467 0.124 Uiso 1 1 calc R U

loop_
_atom_site_aniso_label
_atom_site_aniso_U_11
_atom_site_aniso_U_22
_atom_site_aniso_U_33
_atom_site_aniso_U_23
_atom_site_aniso_U_13
_atom_site_aniso_U_12
Th1 0.01242(10) 0.03128(12) 0.01563(10) -0.00011(8) 0.00336(7) -0.00106(8)
Se1 0.0194(3) 0.0330(3) 0.0231(3) -0.0009(2) 0.0077(2) 0.0006(2)
Se2 0.0167(3) 0.0398(3) 0.0184(3) 0.0011(2) 0.0041(2) 0.0064(2)
Se3 0.0186(3) 0.0479(4) 0.0187(3) -0.0017(2) 0.0023(2) -0.0073(3)
Se4 0.0198(3) 0.0419(4) 0.0195(3) -0.0033(2) 0.0075(2) -0.0030(2)
N1 0.014(2) 0.035(3) 0.024(2) -0.001(2) 0.0031(19) -0.002(2)
N2 0.017(2) 0.030(3) 0.020(2) 0.0028(19) 0.0067(18) 0.0041(19)
N3 0.017(2) 0.037(3) 0.020(2) 0.000(2) 0.0049(19) 0.000(2)
N4 0.018(2) 0.028(3) 0.020(2) -0.0032(19) 0.0020(18) -0.0002(19)
C1 0.023(3) 0.035(3) 0.018(3) -0.004(2) 0.006(2) 0.002(2)
C2 0.021(3) 0.040(4) 0.029(3) -0.003(3) 0.004(2) 0.003(3)
C3 0.027(3) 0.045(4) 0.034(4) -0.006(3) -0.003(3) 0.006(3)
C4 0.043(4) 0.047(4) 0.019(3) 0.005(3) 0.002(3) 0.006(3)
C5 0.035(4) 0.044(4) 0.027(3) -0.003(3) 0.011(3) 0.001(3)
C6 0.019(3) 0.041(4) 0.022(3) -0.002(3) 0.000(2) 0.001(3)
C7 0.021(3) 0.045(4) 0.023(3) 0.004(3) 0.007(2) 0.010(3)
C8 0.023(3) 0.063(5) 0.024(3) 0.001(3) 0.005(3) 0.007(3)
C9 0.042(4) 0.085(6) 0.019(3) 0.001(3) 0.006(3) 0.017(4)
C10 0.052(5) 0.079(6) 0.027(4) 0.017(4) 0.018(3) 0.017(4)
C11 0.052(4) 0.054(5) 0.033(4) 0.009(3) 0.019(3) 0.001(4)
C12 0.041(4) 0.047(4) 0.023(3) 0.005(3) 0.008(3) 0.001(3)
C13 0.017(3) 0.036(3) 0.024(3) 0.007(2) 0.001(2) 0.000(2)
C14 0.014(3) 0.054(4) 0.032(3) -0.005(3) 0.001(2) -0.008(3)
C15 0.021(3) 0.052(4) 0.039(4) 0.000(3) 0.007(3) 0.002(3)
C16 0.017(3) 0.037(4) 0.066(5) 0.003(3) 0.001(3) -0.007(3)
C17 0.032(4) 0.039(4) 0.077(6) -0.014(4) 0.008(4) -0.014(3)
C18 0.025(3) 0.050(4) 0.055(4) -0.009(4) 0.001(3) -0.012(3)
C19 0.023(3) 0.044(4) 0.015(3) -0.003(2) 0.008(2) 0.000(3)
C20 0.021(3) 0.054(4) 0.014(3) -0.003(3) 0.005(2) -0.002(3)
C21 0.033(3) 0.055(4) 0.020(3) 0.001(3) 0.006(3) 0.004(3)
C22 0.041(4) 0.050(4) 0.025(3) 0.001(3) 0.016(3) 0.001(3)
C23 0.029(3) 0.049(4) 0.034(4) -0.001(3) 0.013(3) -0.003(3)
C24 0.029(3) 0.048(4) 0.021(3) -0.002(3) 0.015(3) -0.008(3)
C25 0.022(3) 0.037(3) 0.024(3) 0.004(3) 0.007(2) 0.004(3)
C26 0.022(3) 0.041(4) 0.032(3) 0.005(3) 0.004(3) -0.005(3)
C27 0.035(4) 0.054(5) 0.037(4) 0.002(3) 0.007(3) -0.019(3)
C28 0.043(4) 0.064(5) 0.043(4) 0.013(4) 0.013(3) -0.022(4)
C29 0.033(3) 0.050(4) 0.031(3) 0.010(3) 0.014(3) -0.006(3)
C30 0.017(3) 0.032(3) 0.022(3) 0.001(2) 0.006(2) 0.005(2)
C31 0.025(3) 0.038(3) 0.023(3) -0.004(3) 0.009(2) -0.003(3)
C32 0.027(3) 0.047(4) 0.027(3) -0.004(3) 0.005(3) -0.001(3)
C33 0.030(3) 0.056(4) 0.022(3) 0.004(3) 0.001(3) 0.002(3)
C34 0.034(3) 0.041(4) 0.017(3) 0.002(3) 0.007(2) -0.001(3)
C35 0.024(3) 0.031(3) 0.015(3) 0.001(2) 0.005(2) 0.002(2)
C36 0.021(3) 0.047(4) 0.025(3) 0.004(3) 0.004(2) 0.003(3)
C37 0.027(3) 0.067(5) 0.029(3) 0.014(3) 0.008(3) 0.017(3)
C38 0.040(4) 0.037(4) 0.027(3) 0.010(3) 0.005(3) 0.014(3)
C39 0.029(3) 0.033(3) 0.025(3) 0.000(3) 0.005(2) 0.007(3)
C40 0.021(3) 0.023(3) 0.018(3) -0.002(2) 0.007(2) 0.003(2)
C41 0.022(3) 0.030(3) 0.027(3) 0.001(2) 0.004(2) 0.003(2)
C42 0.015(3) 0.039(4) 0.037(3) -0.002(3) 0.005(2) 0.000(3)
C43 0.015(3) 0.041(4) 0.032(3) -0.010(3) 0.009(2) -0.007(2)
C44 0.027(3) 0.033(3) 0.030(3) -0.001(3) 0.010(3) -0.001(3)
N5 0.116(8) 0.139(10) 0.065(6) 0.018(6) 0.019(6) -0.015(8)
C45 0.057(6) 0.095(9) 0.110(9) -0.011(7) 0.009(6) 0.013(6)
C46 0.042(5) 0.084(8) 0.125(10) 0.026(7) -0.009(6) -0.024(5)
C47 0.064(6) 0.126(10) 0.059(6) -0.007(6) 0.018(5) -0.025(7)
C48 0.059(6) 0.093(8) 0.101(9) -0.022(7) -0.010(6) -0.004(6)
C49 0.098(9) 0.116(11) 0.086(9) 0.034(8) -0.007(7) -0.026(8)

loop_
_atom_type_symbol
_atom_type_description
_atom_type_scat_dispersion_real
_atom_type_scat_dispersion_imag
_atom_type_scat_source
C C 0.0033 0.0016 'International Tables Vol C Tables 4.2.6.8 and 6.1.1.4'
H H 0.0000 0.0000 'International Tables Vol C Tables 4.2.6.8 and 6.1.1.4'
N N 0.0061 0.0033 'International Tables Vol C Tables 4.2.6.8 and 6.1.1.4'
Se Se -0.0929 2.2259 'International Tables Vol C Tables 4.2.6.8 and 6.1.1.4'
Th Th -7.2400 8.8979 'International Tables Vol C Tables 4.2.6.8 and 6.1.1.4'

loop_
_geom_angle_atom_site_label_1
_geom_angle_atom_site_label_2
_geom_angle_atom_site_label_3
_geom_angle
N4 Th1 N3 61.84(14)
N4 Th1 N1 144.25(13)
N3 Th1 N1 142.67(14)
N4 Th1 N2 83.76(14)
N3 Th1 N2 121.44(14)
N1 Th1 N2 61.37(14)
N4 Th1 Se3 130.40(10)
N3 Th1 Se3 81.42(10)
N1 Th1 Se3 84.93(10)
N2 Th1 Se3 145.80(10)
N4 Th1 Se2 95.03(10)
N3 Th1 Se2 64.66(10)
N1 Th1 Se2 83.26(10)
N2 Th1 Se2 73.88(10)
Se3 Th1 Se2 98.030(18)
N4 Th1 Se1 84.89(10)
N3 Th1 Se1 137.95(10)
N1 Th1 Se1 79.22(10)
N2 Th1 Se1 75.43(10)
Se3 Th1 Se1 105.466(19)
Se2 Th1 Se1 149.119(17)
N4 Th1 Se4 73.61(10)
N3 Th1 Se4 80.04(10)
N1 Th1 Se4 125.87(10)
N2 Th1 Se4 136.02(9)
Se3 Th1 Se4 67.846(18)
Se2 Th1 Se4 143.849(18)
Se1 Th1 Se4 65.575(17)
C1 Se1 Th1 116.79(16)
C7 Se2 Th1 110.12(18)
C13 Se3 Th1 118.57(17)
C19 Se4 Th1 107.47(16)
C26 N1 C25 117.0(5)
C26 N1 Th1 120.2(4)
C25 N1 Th1 122.8(4)
C31 N2 C30 117.3(5)
C31 N2 Th1 120.3(4)
C30 N2 Th1 122.4(4)
C36 N3 C35 117.9(5)
C36 N3 Th1 119.8(4)
C35 N3 Th1 122.2(4)
C41 N4 C40 116.8(5)
C41 N4 Th1 120.4(4)
C40 N4 Th1 122.7(3)
C6 C1 C2 118.2(5)
C6 C1 Se1 122.7(4)
C2 C1 Se1 118.7(4)
C3 C2 C1 120.8(6)
C3 C2 H2 119.6
C1 C2 H2 119.6
C2 C3 C4 120.2(6)
C2 C3 H3 119.9
C4 C3 H3 119.9
C3 C4 C5 119.8(6)
C3 C4 H4 120.1
C5 C4 H4 120.1
C6 C5 C4 119.6(6)
C6 C5 H5 120.2
C4 C5 H5 120.2
C5 C6 C1 121.4(5)
C5 C6 H6 119.3
C1 C6 H6 119.3
C12 C7 C8 119.0(6)
C12 C7 Se2 121.3(5)
C8 C7 Se2 119.6(5)
C9 C8 C7 120.5(7)
C9 C8 H8 119.8
C7 C8 H8 119.8
C10 C9 C8 119.8(7)
C10 C9 H9 120.1
C8 C9 H9 120.1
C9 C10 C11 120.3(6)
C9 C10 H10 119.9
C11 C10 H10 119.9
C12 C11 C10 119.5(7)
C12 C11 H11 120.3
C10 C11 H11 120.3
C7 C12 C11 120.9(6)
C7 C12 H12 119.6
C11 C12 H12 119.6
C14 C13 C18 119.1(6)
C14 C13 Se3 124.4(4)
C18 C13 Se3 116.5(5)
C13 C14 C15 120.2(6)
C13 C14 H14 119.9
C15 C14 H14 119.9
C16 C15 C14 120.6(6)
C16 C15 H15 119.7
C14 C15 H15 119.7
C17 C16 C15 119.5(6)
C17 C16 H16 120.2
C15 C16 H16 120.2
C16 C17 C18 120.5(7)
C16 C17 H17 119.7
C18 C17 H17 119.7
C13 C18 C17 120.0(7)
C13 C18 H18 120.0
C17 C18 H18 120.0
C20 C19 C24 117.8(6)
C20 C19 Se4 121.8(4)
C24 C19 Se4 120.4(4)
C21 C20 C19 121.2(6)
C21 C20 H20 119.4
C19 C20 H20 119.4
C20 C21 C22 120.7(6)
C20 C21 H21 119.6
C22 C21 H21 119.6
C23 C22 C21 119.2(7)
C23 C22 H22 120.4
C21 C22 H22 120.4
C22 C23 C24 120.7(6)
C22 C23 H23 119.6
C24 C23 H23 119.6
C23 C24 C19 120.4(6)
C23 C24 H24 119.8
C19 C24 H24 119.8
N1 C25 C29 121.5(6)
N1 C25 C30 116.5(5)
C29 C25 C30 122.0(5)
N1 C26 C27 123.1(6)
N1 C26 H26 118.4
C27 C26 H26 118.4
C28 C27 C26 118.9(6)
C28 C27 H27 120.5
C26 C27 H27 120.5
C27 C28 C29 119.2(6)
C27 C28 H28 120.4
C29 C28 H28 120.4
C28 C29 C25 120.2(6)
C28 C29 H29 119.9
C25 C29 H29 119.9
N2 C30 C34 121.9(5)
N2 C30 C25 116.8(5)
C34 C30 C25 121.3(5)
N2 C31 C32 123.9(6)
N2 C31 H31 118.1
C32 C31 H31 118.1
C33 C32 C31 117.7(6)
C33 C32 H32 121.2
C31 C32 H32 121.2
C34 C33 C32 119.6(6)
C34 C33 H33 120.2
C32 C33 H33 120.2
C33 C34 C30 119.6(6)
C33 C34 H34 120.2
C30 C34 H34 120.2
N3 C35 C39 122.4(5)
N3 C35 C40 117.0(5)
C39 C35 C40 120.7(5)
N3 C36 C37 123.0(6)
N3 C36 H36 118.5
C37 C36 H36 118.5
C38 C37 C36 118.7(6)
C38 C37 H37 120.7
C36 C37 H37 120.7
C37 C38 C39 119.0(6)
C37 C38 H38 120.5
C39 C38 H38 120.5
C35 C39 C38 119.0(6)
C35 C39 H39 120.5
C38 C39 H39 120.5
N4 C40 C44 121.3(5)
N4 C40 C35 116.2(5)
C44 C40 C35 122.6(5)
N4 C41 C42 124.7(6)
N4 C41 H41 117.6
C42 C41 H41 117.6
C41 C42 C43 117.8(5)
C41 C42 H42 121.1
C43 C42 H42 121.1
C44 C43 C42 118.4(5)
C44 C43 H43 120.8
C42 C43 H43 120.8
C43 C44 C40 120.9(6)
C43 C44 H44 119.5
C40 C44 H44 119.5
C45 N5 C49 120.0
C46 C45 N5 120.0
C46 C45 H45 120.0
N5 C45 H45 120.0
C45 C46 C47 120.0
C45 C46 H46 120.0
C47 C46 H46 120.0
C48 C47 C46 120.0
C48 C47 H47 120.0
C46 C47 H47 120.0
C49 C48 C47 120.0
C49 C48 H48 120.0
C47 C48 H48 120.0
C48 C49 N5 120.0
C48 C49 H49 120.0
N5 C49 H49 120.0

loop_
_geom_bond_atom_site_label_1
_geom_bond_atom_site_label_2
_geom_bond_distance
Th1 N4 2.620(4)
Th1 N3 2.629(5)
Th1 N1 2.630(5)
Th1 N2 2.653(4)
Th1 Se3 2.9544(6)
Th1 Se2 2.9575(6)
Th1 Se1 2.9676(6)
Th1 Se4 3.0154(6)
Se1 C1 1.922(6)
Se2 C7 1.919(6)
Se3 C13 1.935(5)
Se4 C19 1.910(6)
N1 C26 1.347(7)
N1 C25 1.364(7)
N2 C31 1.345(7)
N2 C30 1.347(7)
N3 C36 1.341(7)
N3 C35 1.350(7)
N4 C41 1.354(7)
N4 C40 1.359(7)
C1 C6 1.384(8)
C1 C2 1.406(8)
C2 C3 1.364(9)
C2 H2 0.9500
C3 C4 1.382(9)
C3 H3 0.9500
C4 C5 1.398(8)
C4 H4 0.9500
C5 C6 1.370(8)
C5 H5 0.9500
C6 H6 0.9500
C7 C12 1.372(9)
C7 C8 1.397(8)
C8 C9 1.377(9)
C8 H8 0.9500
C9 C10 1.376(11)
C9 H9 0.9500
C10 C11 1.388(10)
C10 H10 0.9500
C11 C12 1.383(9)
C11 H11 0.9500
C12 H12 0.9500
C13 C14 1.377(8)
C13 C18 1.389(8)
C14 C15 1.384(8)
C14 H14 0.9500
C15 C16 1.377(9)
C15 H15 0.9500
C16 C17 1.364(10)
C16 H16 0.9500
C17 C18 1.392(9)
C17 H17 0.9500
C18 H18 0.9500
C19 C20 1.398(8)
C19 C24 1.409(8)
C20 C21 1.368(9)
C20 H20 0.9500
C21 C22 1.387(9)
C21 H21 0.9500
C22 C23 1.380(9)
C22 H22 0.9500
C23 C24 1.383(9)
C23 H23 0.9500
C24 H24 0.9500
C25 C29 1.373(8)
C25 C30 1.480(8)
C26 C27 1.383(8)
C26 H26 0.9500
C27 C28 1.357(9)
C27 H27 0.9500
C28 C29 1.369(9)
C28 H28 0.9500
C29 H29 0.9500
C30 C34 1.392(8)
C31 C32 1.389(8)
C31 H31 0.9500
C32 C33 1.378(9)
C32 H32 0.9500
C33 C34 1.370(9)
C33 H33 0.9500
C34 H34 0.9500
C35 C39 1.379(8)
C35 C40 1.486(7)
C36 C37 1.384(9)
C36 H36 0.9500
C37 C38 1.377(10)
C37 H37 0.9500
C38 C39 1.390(8)
C38 H38 0.9500
C39 H39 0.9500
C40 C44 1.381(8)
C41 C42 1.366(8)
C41 H41 0.9500
C42 C43 1.394(9)
C42 H42 0.9500
C43 C44 1.371(8)
C43 H43 0.9500
C44 H44 0.9500
N5 C45 1.3900
N5 C49 1.3900
C45 C46 1.3900
C45 H45 0.9500
C46 C47 1.3900
C46 H46 0.9500
C47 C48 1.3900
C47 H47 0.9500
C48 C49 1.3900
C48 H48 0.9500
C49 H49 0.9500

loop_
_geom_hbond_atom_site_label_D
_geom_hbond_atom_site_label_H
_geom_hbond_atom_site_label_A
_geom_hbond_distance_DH
_geom_hbond_distance_HA
_geom_hbond_distance_DA
_geom_hbond_angle_DHA
_geom_hbond_site_symmetry_A
C26 H26 Se3 0.95 2.74 3.530(6) 141.5 .
C36 H36 Se3 0.95 2.89 3.534(7) 125.8 .
C39 H39 Se1 0.95 2.89 3.643(6) 136.5 1_565
C41 H41 Se1 0.95 2.88 3.591(6) 132.5 .

loop_
_geom_torsion_atom_site_label_1
_geom_torsion_atom_site_label_2
_geom_torsion_atom_site_label_3
_geom_torsion_atom_site_label_4
_geom_torsion
C6 C1 C2 C3 0.9(9)
Se1 C1 C2 C3 -172.1(5)
C1 C2 C3 C4 -1.4(9)
C2 C3 C4 C5 0.4(10)
C3 C4 C5 C6 1.1(10)
C4 C5 C6 C1 -1.7(9)
C2 C1 C6 C5 0.7(9)
Se1 C1 C6 C5 173.4(5)
C12 C7 C8 C9 2.9(10)
Se2 C7 C8 C9 -179.5(5)
C7 C8 C9 C10 -1.1(11)
C8 C9 C10 C11 -0.7(11)
C9 C10 C11 C12 0.6(11)
C8 C7 C12 C11 -3.1(10)
Se2 C7 C12 C11 179.4(5)
C10 C11 C12 C7 1.3(11)
C18 C13 C14 C15 3.1(10)
Se3 C13 C14 C15 179.2(5)
C13 C14 C15 C16 -1.5(10)
C14 C15 C16 C17 -1.3(11)
C15 C16 C17 C18 2.5(11)
C14 C13 C18 C17 -2.0(10)
Se3 C13 C18 C17 -178.3(6)
C16 C17 C18 C13 -0.8(11)
C24 C19 C20 C21 0.2(8)
Se4 C19 C20 C21 -179.6(4)
C19 C20 C21 C22 -0.9(9)
C20 C21 C22 C23 0.9(9)
C21 C22 C23 C24 -0.3(9)
C22 C23 C24 C19 -0.4(9)
C20 C19 C24 C23 0.5(8)
Se4 C19 C24 C23 -179.7(5)
C26 N1 C25 C29 -2.3(8)
Th1 N1 C25 C29 178.3(4)
C26 N1 C25 C30 179.3(5)
Th1 N1 C25 C30 -0.1(7)
C25 N1 C26 C27 1.4(9)
Th1 N1 C26 C27 -179.2(5)
N1 C26 C27 C28 -0.6(11)
C26 C27 C28 C29 0.6(12)
C27 C28 C29 C25 -1.6(11)
N1 C25 C29 C28 2.5(10)
C30 C25 C29 C28 -179.3(6)
C31 N2 C30 C34 -3.1(8)
Th1 N2 C30 C34 174.9(4)
C31 N2 C30 C25 175.9(5)
Th1 N2 C30 C25 -6.1(6)
N1 C25 C30 N2 3.9(8)
C29 C25 C30 N2 -174.4(5)
N1 C25 C30 C34 -177.0(5)
C29 C25 C30 C34 4.6(9)
C30 N2 C31 C32 2.0(8)
Th1 N2 C31 C32 -176.1(5)
N2 C31 C32 C33 1.1(9)
C31 C32 C33 C34 -3.1(10)
C32 C33 C34 C30 2.1(10)
N2 C30 C34 C33 1.1(9)
C25 C30 C34 C33 -177.8(6)
C36 N3 C35 C39 0.4(8)
Th1 N3 C35 C39 -176.2(4)
C36 N3 C35 C40 -179.6(5)
Th1 N3 C35 C40 3.9(6)
C35 N3 C36 C37 -1.1(8)
Th1 N3 C36 C37 175.5(5)
N3 C36 C37 C38 0.1(9)
C36 C37 C38 C39 1.6(9)
N3 C35 C39 C38 1.3(9)
C40 C35 C39 C38 -178.7(5)
C37 C38 C39 C35 -2.3(9)
C41 N4 C40 C44 -2.9(8)
Th1 N4 C40 C44 -178.2(4)
C41 N4 C40 C35 175.7(5)
Th1 N4 C40 C35 0.4(6)
N3 C35 C40 N4 -2.7(7)
C39 C35 C40 N4 177.3(5)
N3 C35 C40 C44 175.9(5)
C39 C35 C40 C44 -4.1(8)
C40 N4 C41 C42 0.8(8)
Th1 N4 C41 C42 176.2(5)
N4 C41 C42 C43 1.8(9)
C41 C42 C43 C44 -2.3(8)
C42 C43 C44 C40 0.3(9)
N4 C40 C44 C43 2.4(8)
C35 C40 C44 C43 -176.1(5)
C49 N5 C45 C46 0.0
N5 C45 C46 C47 0.0
C45 C46 C47 C48 0.0
C46 C47 C48 C49 0.0
C47 C48 C49 N5 0.0
C45 N5 C49 C48 0.0
